data_9011509
loop_
_publ_author_name
'Calos, N. J.'
'Kennard, C. H. L.'

_publ_section_title
;Crystal structure of copper bis(uranyl phosphate) octahydrate
 (metatobernite), Cu(UO2PO4)2*8(H2O) Locality: Sonora, Mexico
;
_journal_name_full 'Zeitschrift fur Kristallographie'
_journal_page_first 701
_journal_page_last 702
_journal_volume 211
_journal_year 1996
_chemical_compound_source 'Sonora, Mexico'
_chemical_formula_sum 'Cu0.5 H8 O10 P U'
_chemical_name_mineral Metatorbernite
_space_group_IT_number 129
_symmetry_space_group_name_Hall '-P 4a 2a'
_symmetry_space_group_name_H-M 'P 4/n m m :2'
_cell_angle_alpha 90
_cell_angle_beta 90
_cell_angle_gamma 90
_cell_formula_units_Z 2
_cell_length_a 6.950
_cell_length_b 6.950
_cell_length_c 8.638
_cell_volume 417.237
_database_code_amcsd 0011066
_exptl_crystal_density_diffrn 3.732
_cod_original_sg_symbol_H-M 'P 4/n m m'
_cod_original_formula_sum 'Cu.5 U P O10 H8'
_cod_database_code 9011509

loop_
_space_group_symop_operation_xyz
x,y,z
1/2-y,1/2-x,z
1/2+y,1/2+x,-z
1/2+y,-x,-z
1/2-y,x,z
x,1/2-y,z
-x,1/2+y,-z
1/2+x,1/2+y,-z
1/2-x,1/2-y,z
y,x,z
-y,-x,-z
-y,1/2+x,-z
y,1/2-x,z
1/2-x,y,z
1/2+x,-y,-z
-x,-y,-z

loop_
_atom_site_aniso_label
_atom_site_aniso_U_11
_atom_site_aniso_U_22
_atom_site_aniso_U_33
_atom_site_aniso_U_12
_atom_site_aniso_U_13
_atom_site_aniso_U_23
Cu 0.01000 0.01000 0.06000 0.00000 0.00000 0.00000
U 0.00400 0.00400 0.02700 0.00000 0.00000 0.00000
P 0.01400 0.01400 0.00800 0.00000 0.00000 0.00000

loop_
_atom_site_label
_atom_site_fract_x
_atom_site_fract_y
_atom_site_fract_z
_atom_site_occupancy
_atom_site_U_iso_or_equiv
_atom_site_type_symbol
_atom_site_attached_hydrogens
Cu 0.25000 0.25000 -0.39000 0.50000 ? Cu 0
U 0.25000 0.25000 0.10500 1.00000 ? U 0
P 0.25000 0.75000 0.00000 1.00000 ? P 0
O1 0.25000 0.25000 -0.10400 1.00000 0.02000 O 0
O2 0.25000 0.25000 0.31500 1.00000 0.02000 O 0
Wat3 0.25000 -0.08100 0.10800 1.00000 0.04300 O 2
O4 0.52700 0.25000 -0.38800 1.00000 0.09000 O 0

loop_
_cod_changelog_entry_id
_cod_changelog_entry_author
_cod_changelog_entry_date
_cod_changelog_entry_text
1
;cod-tools version 3.8.0
Id: cif_guess_AMCSD_atom_types 9574 2023-05-10 09:00:05Z saulius
;
2023-05-10T18:53:15+03:00
;Derived atom types and hydrogen counts
from atom names that follow the AMCSD naming convention
(Wat == water, O-H == hydroxyl).
;

loop_
_cod_related_entry_id
_cod_related_entry_database
_cod_related_entry_code
1 AMCSD 0011066
